data_1505520
loop_
_publ_author_name
'Matveenko, Maria'
'Kokas, Okanya J.'
'Banwell, Martin G.'
'Willis, Anthony C.'

_publ_section_title
;
 Chemoenzymatic approaches to lycorine-type Amaryllidaceae alkaloids:
 total syntheses of ent-lycoricidine, 3-epi-ent-lycoricidine, and
 4-deoxy-3-epi-ent-lycoricidine.
;
_journal_issue 18
_journal_name_full 'Organic letters'
_journal_page_first 3683
_journal_page_last 3685
_journal_paper_doi 10.1021/ol701552r
_journal_volume 9
_journal_year 2007
_chemical_absolute_configuration syn
_chemical_compound_source local
_chemical_formula_moiety 'C20 H19 N O9'
_chemical_formula_sum 'C20 H19 N O9'
_chemical_formula_weight 417.37
_space_group_IT_number 19
_symmetry_cell_setting orthorhombic
_symmetry_space_group_name_Hall 'P 2ac 2ab'
_symmetry_space_group_name_H-M 'P 21 21 21'
_atom_sites_solution_hydrogens geom
_atom_sites_solution_primary direct
_audit_creation_date 07-03-29
_audit_creation_method CRYSTALS_ver_12.18
_audit_update_record
;
2007-03-29 - Report on C20 H19 N O9
              by Anthony C. Willis
              for   Maria Matveenko and Martin Banwell

2007-03-29 - passes checkcif tests with some warnings
2007-04-23 - texsan stuff added

;
_cell_angle_alpha 90
_cell_angle_beta 90
_cell_angle_gamma 90
_cell_formula_units_Z 4
_cell_length_a 8.0014(1)
_cell_length_b 8.2641(2)
_cell_length_c 28.8922(6)
_cell_measurement_reflns_used 23127
_cell_measurement_temperature 200
_cell_measurement_theta_max 27.5
_cell_measurement_theta_min 2.8
_cell_volume 1910.48(7)
_computing_cell_refinement 'Denzo/Scalepack (Otwinowski & Minor, 1997)'
_computing_data_collection 'COLLECT (Nonius BV, 1997)'
_computing_data_reduction 'Denzo/Scalepack (Otwinowski & Minor, 1997)'
_computing_molecular_graphics
;
ORTEP-II (Johnson 1976) in teXsan (MSC, 1992-1997)
;
_computing_publication_material 'CRYSTALS (Watkin et al 2003)'
_computing_structure_refinement 'CRYSTALS (Watkin et al 2003)'
_computing_structure_solution 'SIR92 (Altomare et al, 1994)'
_diffrn_ambient_temperature 200
_diffrn_measured_fraction_theta_full 0.998
_diffrn_measured_fraction_theta_max 0.998
_diffrn_measurement_device_type 'Nonius KappaCCD'
_diffrn_measurement_method ' \f and \w scans with CCD '
_diffrn_radiation_monochromator graphite
_diffrn_radiation_type 'Mo K\a'
_diffrn_radiation_wavelength 0.71073
_diffrn_reflns_av_R_equivalents 0.043
_diffrn_reflns_limit_h_max 10
_diffrn_reflns_limit_h_min -10
_diffrn_reflns_limit_k_max 10
_diffrn_reflns_limit_k_min -10
_diffrn_reflns_limit_l_max 37
_diffrn_reflns_limit_l_min -22
_diffrn_reflns_number 20908
_diffrn_reflns_theta_full 27.482
_diffrn_reflns_theta_max 27.482
_diffrn_reflns_theta_min 2.563
_diffrn_standards_number 0
_exptl_absorpt_coefficient_mu 0.116
_exptl_absorpt_correction_T_max 0.993
_exptl_absorpt_correction_T_min 0.965
_exptl_absorpt_correction_type integration
_exptl_absorpt_process_details
;
via Gaussian method (Coppens, 1970) implemented in maXus (2000)
;
_exptl_crystal_colour colourless
_exptl_crystal_density_diffrn 1.451
_exptl_crystal_density_meas ?
_exptl_crystal_description needle
_exptl_crystal_F_000 872
_exptl_crystal_size_max 0.46
_exptl_crystal_size_mid 0.11
_exptl_crystal_size_min 0.07
_refine_diff_density_max 0.17
_refine_diff_density_min -0.14
_refine_ls_extinction_method None
_refine_ls_goodness_of_fit_ref 1.1637
_refine_ls_hydrogen_treatment mixed
_refine_ls_matrix_type full
_refine_ls_number_parameters 287
_refine_ls_number_reflns 1904
_refine_ls_number_restraints 12
_refine_ls_R_factor_all 0.0428
_refine_ls_R_factor_gt 0.0290
_refine_ls_shift/su_max 0.004201
_refine_ls_structure_factor_coef F
_refine_ls_weighting_details
;
  Method, part 1, Chebychev polynomial,
(Carruthers & Watkin, 1979, Prince, 1982)
  [weight] = 1.0/[A~0~*T~0~(x)+A~1~*T~1~(x) ... +A~n-1~]*T~n-1~(x)]
  where A~i~ are the Chebychev coefficients listed below and x= Fcalc/Fmax
  Method = Robust Weighting (Prince, 1982)
  W = [weight] * [1-(deltaF/6*sigmaF)^2^]^2^
  A~i~ are:
  0.963 0.518 0.752
;
_refine_ls_weighting_scheme calc
_refine_ls_wR_factor_all 0.0389
_refine_ls_wR_factor_gt 0.0339
_refine_ls_wR_factor_ref 0.0339
_reflns_limit_h_max 10
_reflns_limit_h_min 0
_reflns_limit_k_max 10
_reflns_limit_k_min 0
_reflns_limit_l_max 37
_reflns_limit_l_min 0
_reflns_number_gt 1904
_reflns_number_total 2526
_reflns_threshold_expression I>2.0\s(I)
_oxford_diffrn_Wilson_B_factor 2.85
_oxford_diffrn_Wilson_scale 2.23
_oxford_refine_ls_scale 0.6840(14)
_oxford_structure_analysis_title '3281229 ban0718'
_cod_data_source_file ol701552r-file004.cif
_cod_data_source_block ban0718
_cod_depositor_comments
;
The following automatic conversions were performed:

'_symmetry_cell_setting' value 'Orthorhombic' changed to
'orthorhombic' according to
/home/saulius/struct/CIF-dictionaries/cif_core.dic dictionary named
'cif_core.dic' version 2.4.1 from 2010-06-29.

Automatic conversion script
Id: cif_fix_values 1715 2011-07-08 13:25:40Z adriana 

The following automatic conversions were performed:

'_exptl_crystal_density_meas' value 'not measured' was changed to '?'
- the value is perceived as not measured.

Automatic conversion script
Id: cif_fix_values 3008 2015-01-20 13:52:24Z robertas 
;
_cod_original_sg_symbol_H-M 'P 21 21 21 '
_cod_database_code 1505520

loop_
_symmetry_equiv_pos_as_xyz
x,y,z
x+1/2,-y+1/2,-z
-x,y+1/2,-z+1/2
-x+1/2,-y,z+1/2

loop_
_atom_site_label
_atom_site_type_symbol
_atom_site_fract_x
_atom_site_fract_y
_atom_site_fract_z
_atom_site_U_iso_or_equiv
_atom_site_occupancy
_atom_site_adp_type
_atom_site_refinement_flags_posn
_atom_site_refinement_flags_adp
_atom_site_refinement_flags_occupancy
O11 O 0.7956(2) 1.1766(2) 0.60000(5) 0.0496 1.0000 Uani . . .
O13 O 0.52661(18) 1.1458(2) 0.57191(5) 0.0434 1.0000 Uani . . .
O18 O 0.51863(16) 0.87063(15) 0.32946(4) 0.0305 1.0000 Uani . . .
O20 O 0.25121(19) 0.90947(19) 0.34963(6) 0.0459 1.0000 Uani . . .
O22 O 0.67558(18) 0.49488(14) 0.37419(4) 0.0321 1.0000 Uani D . .
O24 O 0.7362(13) 0.3601(5) 0.30963(16) 0.0649 0.73(2) Uani . U P
O26 O 0.98835(17) 0.63688(15) 0.34664(4) 0.0318 1.0000 Uani . . .
O28 O 0.9511(2) 0.7436(2) 0.27548(5) 0.0509 1.0000 Uani . . .
O30 O 1.19193(18) 0.9611(2) 0.47422(5) 0.0440 1.0000 Uani . . .
O241 O 0.632(4) 0.3629(13) 0.3089(4) 0.0741 0.27(2) Uani D U P
N6 N 1.0184(2) 0.8346(2) 0.42466(6) 0.0331 1.0000 Uani . . .
C1 C 0.5645(2) 0.8339(2) 0.41164(6) 0.0264 1.0000 Uani . . .
C2 C 0.5366(2) 0.7494(2) 0.36627(6) 0.0268 1.0000 Uani . . .
C3 C 0.6844(2) 0.6482(2) 0.35012(6) 0.0272 1.0000 Uani . . .
C4 C 0.8471(2) 0.7308(2) 0.36225(6) 0.0272 1.0000 Uani . . .
C5 C 0.8627(2) 0.7506(2) 0.41453(6) 0.0271 1.0000 Uani . . .
C7 C 1.0501(2) 0.9159(2) 0.46410(6) 0.0313 1.0000 Uani . . .
C8 C 0.9018(2) 0.9593(2) 0.49271(6) 0.0293 1.0000 Uani . . .
C9 C 0.9348(2) 1.0424(3) 0.53404(6) 0.0351 1.0000 Uani . . .
C10 C 0.7996(3) 1.0970(3) 0.55799(7) 0.0354 1.0000 Uani . . .
C12 C 0.6259(3) 1.2280(3) 0.60589(7) 0.0413 1.0000 Uani . . .
C14 C 0.6372(2) 1.0773(3) 0.54182(6) 0.0318 1.0000 Uani . . .
C15 C 0.6012(2) 0.9935(2) 0.50194(6) 0.0307 1.0000 Uani . . .
C16 C 0.7383(2) 0.9312(2) 0.47698(6) 0.0259 1.0000 Uani . . .
C17 C 0.7125(2) 0.8407(2) 0.43314(6) 0.0257 1.0000 Uani . . .
C19 C 0.3683(3) 0.9431(2) 0.32549(7) 0.0329 1.0000 Uani . . .
C21 C 0.3674(4) 1.0664(3) 0.28791(7) 0.0499 1.0000 Uani . . .
C23 C 0.7049(10) 0.3587(5) 0.34960(17) 0.0349 0.73(2) Uani . . P
C25 C 0.6904(3) 0.2125(2) 0.37895(9) 0.0431 1.0000 Uani D . .
C27 C 1.0289(3) 0.6574(3) 0.30112(7) 0.0376 1.0000 Uani . . .
C29 C 1.1769(3) 0.5589(3) 0.28732(8) 0.0510 1.0000 Uani . . .
C231 C 0.661(2) 0.3611(14) 0.3493(5) 0.0349 0.27(2) Uani D . P
H11 H 0.4668(2) 0.8882(2) 0.42664(6) 0.0317 1.0000 Uiso R . .
H21 H 0.4339(2) 0.6807(2) 0.36799(6) 0.0322 1.0000 Uiso R . .
H31 H 0.6776(2) 0.6303(2) 0.31594(6) 0.0327 1.0000 Uiso R . .
H41 H 0.8504(2) 0.8399(2) 0.34729(6) 0.0326 1.0000 Uiso R . .
H51 H 0.8666(2) 0.6409(2) 0.42907(6) 0.0326 1.0000 Uiso R . .
H61 H 1.099(4) 0.816(3) 0.4095(9) 0.0397 1.0000 Uiso . . .
H91 H 1.0514(2) 1.0606(3) 0.54531(6) 0.0421 1.0000 Uiso R . .
H121 H 0.5862(3) 1.1996(3) 0.63768(7) 0.0495 1.0000 Uiso R . .
H122 H 0.6176(3) 1.3477(3) 0.60128(7) 0.0495 1.0000 Uiso R . .
H151 H 0.4835(2) 0.9776(2) 0.49115(6) 0.0368 1.0000 Uiso R . .
H211 H 0.2543(4) 1.1174(3) 0.28600(7) 0.0598 0.7000 Uiso R . .
H212 H 0.4529(4) 1.1514(3) 0.29474(7) 0.0598 0.7000 Uiso R . .
H213 H 0.3945(4) 1.0131(3) 0.25775(7) 0.0598 0.7000 Uiso R . .
H214 H 0.4804(4) 1.0710(3) 0.27314(7) 0.0598 0.3000 Uiso R . .
H215 H 0.3392(4) 1.1747(3) 0.30121(7) 0.0598 0.3000 Uiso R . .
H216 H 0.2821(4) 1.0361(3) 0.26414(7) 0.0598 0.3000 Uiso R . .
H251 H 0.7128(3) 0.1141(2) 0.35981(9) 0.0517 0.5100 Uiso R . .
H252 H 0.7737(3) 0.2186(2) 0.40471(9) 0.0517 0.5100 Uiso R . .
H253 H 0.5751(3) 0.2062(2) 0.39216(9) 0.0517 0.5100 Uiso R . .
H254 H 0.6630(3) 0.2453(2) 0.41140(9) 0.0517 0.2200 Uiso R . .
H255 H 0.7988(3) 0.1523(2) 0.37864(9) 0.0517 0.2200 Uiso R . .
H256 H 0.5997(3) 0.1413(2) 0.36665(9) 0.0517 0.2200 Uiso R . .
H257 H 0.6786(3) 0.1131(2) 0.35951(9) 0.0517 0.2700 Uiso R . .
H258 H 0.8057(3) 0.2169(2) 0.39228(9) 0.0517 0.2700 Uiso R . .
H259 H 0.6067(3) 0.2097(2) 0.40463(9) 0.0517 0.2700 Uiso R . .
H291 H 1.2592(3) 0.6293(3) 0.27080(8) 0.0612 0.7000 Uiso R . .
H292 H 1.2304(3) 0.5120(3) 0.31558(8) 0.0612 0.7000 Uiso R . .
H293 H 1.1403(3) 0.4695(3) 0.26633(8) 0.0612 0.7000 Uiso R . .
H294 H 1.2782(3) 0.5993(3) 0.30397(8) 0.0612 0.3000 Uiso R . .
H295 H 1.1571(3) 0.4430(3) 0.29558(8) 0.0612 0.3000 Uiso R . .
H296 H 1.1946(3) 0.5685(3) 0.25317(8) 0.0612 0.3000 Uiso R . .

loop_
_atom_site_aniso_label
_atom_site_aniso_U_11
_atom_site_aniso_U_22
_atom_site_aniso_U_33
_atom_site_aniso_U_23
_atom_site_aniso_U_13
_atom_site_aniso_U_12
O11 0.0336(8) 0.0761(11) 0.0391(7) -0.0253(8) -0.0038(6) 0.0001(8)
O13 0.0316(7) 0.0579(9) 0.0406(7) -0.0181(7) 0.0023(6) -0.0022(8)
O18 0.0284(6) 0.0343(7) 0.0288(6) 0.0065(5) -0.0024(5) 0.0007(6)
O20 0.0330(8) 0.0557(9) 0.0492(8) 0.0045(8) 0.0038(7) 0.0051(7)
O22 0.0414(8) 0.0227(6) 0.0321(6) 0.0008(5) -0.0005(6) -0.0041(6)
O24 0.110(5) 0.0383(15) 0.0466(17) -0.0067(12) 0.024(2) 0.008(2)
O26 0.0306(6) 0.0311(6) 0.0337(6) -0.0028(6) 0.0022(6) 0.0025(6)
O28 0.0535(10) 0.0596(10) 0.0396(8) 0.0080(8) 0.0043(8) 0.0034(9)
O30 0.0238(6) 0.0602(10) 0.0481(8) -0.0160(8) -0.0040(6) -0.0016(7)
O241 0.141(14) 0.033(4) 0.048(4) -0.012(3) -0.010(7) -0.013(7)
N6 0.0228(7) 0.0408(8) 0.0357(8) -0.0087(7) 0.0014(7) 0.0002(7)
C1 0.0263(8) 0.0262(8) 0.0266(8) 0.0012(7) 0.0000(7) -0.0013(7)
C2 0.0266(8) 0.0273(8) 0.0266(8) 0.0032(7) -0.0023(7) -0.0031(8)
C3 0.0311(9) 0.0248(8) 0.0258(8) 0.0027(7) -0.0001(7) -0.0013(8)
C4 0.0292(9) 0.0228(8) 0.0295(8) -0.0010(7) 0.0022(7) 0.0009(7)
C5 0.0265(8) 0.0250(8) 0.0300(9) 0.0001(7) -0.0011(7) -0.0013(8)
C7 0.0243(8) 0.0349(9) 0.0346(9) -0.0014(8) -0.0026(8) -0.0003(8)
C8 0.0268(8) 0.0306(9) 0.0305(9) 0.0003(8) -0.0027(7) 0.0000(7)
C9 0.0281(9) 0.0459(11) 0.0313(9) -0.0052(9) -0.0068(8) -0.0004(8)
C10 0.0324(9) 0.0427(10) 0.0310(9) -0.0065(8) -0.0023(8) -0.0022(9)
C12 0.0390(11) 0.0471(11) 0.0377(11) -0.0107(9) 0.0003(9) -0.0010(10)
C14 0.0277(8) 0.0370(9) 0.0308(9) -0.0019(8) 0.0011(8) -0.0005(8)
C15 0.0255(8) 0.0350(9) 0.0314(8) -0.0011(8) -0.0003(7) -0.0034(8)
C16 0.0252(8) 0.0248(8) 0.0279(8) 0.0030(7) -0.0027(7) -0.0029(7)
C17 0.0266(8) 0.0223(7) 0.0281(8) 0.0033(7) 0.0015(7) -0.0012(7)
C19 0.0341(9) 0.0354(9) 0.0290(8) -0.0036(8) -0.0036(8) 0.0021(8)
C21 0.0554(13) 0.0558(13) 0.0384(11) 0.0124(10) -0.0053(10) 0.0157(12)
C23 0.032(3) 0.0266(9) 0.0465(12) -0.0067(9) 0.0051(16) -0.0003(15)
C25 0.0414(12) 0.0265(9) 0.0613(13) 0.0016(9) 0.0026(11) -0.0034(9)
C27 0.0382(10) 0.0379(9) 0.0366(9) -0.0053(9) 0.0042(9) -0.0057(10)
C29 0.0456(13) 0.0561(13) 0.0513(12) -0.0150(11) 0.0095(11) 0.0047(12)
C231 0.032(3) 0.0266(9) 0.0465(12) -0.0067(9) 0.0051(16) -0.0003(15)

loop_
_atom_type_symbol
_atom_type_scat_dispersion_real
_atom_type_scat_dispersion_imag
_atom_type_scat_Cromer_Mann_a1
_atom_type_scat_Cromer_Mann_b1
_atom_type_scat_Cromer_Mann_a2
_atom_type_scat_Cromer_Mann_b2
_atom_type_scat_Cromer_Mann_a3
_atom_type_scat_Cromer_Mann_b3
_atom_type_scat_Cromer_Mann_a4
_atom_type_scat_Cromer_Mann_b4
_atom_type_scat_Cromer_Mann_c
_atom_type_scat_source
C 0.0033 0.0016 2.3100 20.8439 1.0200 10.2075 1.5886 0.5687 0.8650 51.6512 0.2156 'International Tables Vol C 4.2.6.8 and 6.1.1.4'
H 0.0000 0.0000 0.4930 10.5109 0.3229 26.1257 0.1402 3.1424 0.0408 57.7998 0.0030 'International Tables Vol C 4.2.6.8 and 6.1.1.4'
N 0.0061 0.0033 12.2126 0.0057 3.1322 9.8933 2.0125 28.9975 1.1663 0.5826 -11.5290 'International Tables Vol C 4.2.6.8 and 6.1.1.4'
O 0.0106 0.0060 3.0485 13.2771 2.2868 5.7011 1.5463 0.3239 0.8670 32.9089 0.2508 'International Tables Vol C 4.2.6.8 and 6.1.1.4'

loop_
_exptl_crystal_face_index_h
_exptl_crystal_face_index_k
_exptl_crystal_face_index_l
_exptl_crystal_face_perp_dist
1 0 0 0.220
-1 0 0 0.240
0 1 0 0.060
0 -1 0 0.005
0 0 1 0.040
0 0 -1 0.070

loop_
_geom_angle_atom_site_label_1
_geom_angle_atom_site_label_2
_geom_angle_atom_site_label_3
_geom_angle
_geom_angle_publ_flag
C10 O11 C12 105.53(16) yes
C12 O13 C14 105.88(16) yes
C2 O18 C19 116.90(14) yes
C3 O22 C23 117.9(2) yes
C3 O22 C231 118.3(6) yes
C4 O26 C27 114.86(15) yes
C5 N6 C7 124.70(17) yes
C5 N6 H61 119.4(19) no
C7 N6 H61 114.2(19) no
C2 C1 C17 123.77(16) yes
C2 C1 H11 118.1 no
C17 C1 H11 118.1 no
C1 C2 O18 109.22(14) yes
C1 C2 C3 114.08(15) yes
O18 C2 C3 103.24(14) yes
C1 C2 H21 110.0 no
O18 C2 H21 110.0 no
C3 C2 H21 110.0 no
C2 C3 O22 107.21(14) yes
C2 C3 C4 110.50(14) yes
O22 C3 C4 109.01(14) yes
C2 C3 H31 110.0 no
O22 C3 H31 110.0 no
C4 C3 H31 110.0 no
C3 C4 O26 111.05(13) yes
C3 C4 C5 110.41(15) yes
O26 C4 C5 107.68(15) yes
C3 C4 H41 109.2 no
O26 C4 H41 109.2 no
C5 C4 H41 109.2 no
C4 C5 N6 108.69(15) yes
C4 C5 C17 109.90(15) yes
N6 C5 C17 111.96(14) yes
C4 C5 H51 108.7 no
N6 C5 H51 108.7 no
C17 C5 H51 108.7 no
N6 C7 O30 121.78(18) yes
N6 C7 C8 116.04(16) yes
O30 C7 C8 121.99(17) yes
C7 C8 C9 116.12(16) yes
C7 C8 C16 121.52(16) yes
C9 C8 C16 122.12(17) yes
C8 C9 C10 116.47(18) yes
C8 C9 H91 121.8 no
C10 C9 H91 121.8 no
O11 C10 C9 128.56(19) yes
O11 C10 C14 109.24(17) yes
C9 C10 C14 122.21(17) yes
O13 C12 O11 107.64(16) yes
O13 C12 H121 109.9 no
O11 C12 H121 109.9 no
O13 C12 H122 109.9 no
O11 C12 H122 109.9 no
H121 C12 H122 109.5 no
C10 C14 O13 110.09(17) yes
C10 C14 C15 122.45(18) yes
O13 C14 C15 127.41(17) yes
C14 C15 C16 116.71(16) yes
C14 C15 H151 121.6 no
C16 C15 H151 121.6 no
C15 C16 C8 119.93(16) yes
C15 C16 C17 120.78(16) yes
C8 C16 C17 119.25(16) yes
C5 C17 C16 116.14(15) yes
C5 C17 C1 121.16(16) yes
C16 C17 C1 122.67(16) yes
O18 C19 O20 122.92(18) yes
O18 C19 C21 111.74(18) yes
O20 C19 C21 125.3(2) yes
C19 C21 H211 109.5 no
C19 C21 H212 109.5 no
H211 C21 H212 109.5 no
C19 C21 H213 109.5 no
H211 C21 H213 109.5 no
H212 C21 H213 109.5 no
C19 C21 H214 109.5 no
C19 C21 H215 109.5 no
H214 C21 H215 109.5 no
C19 C21 H216 109.5 no
H214 C21 H216 109.5 no
H215 C21 H216 109.5 no
O22 C23 O24 122.8(4) yes
O22 C23 C25 111.4(4) yes
O24 C23 C25 125.8(4) yes
C23 C25 H251 109.5 no
C23 C25 H252 109.5 no
H251 C25 H252 109.5 no
C23 C25 H253 109.5 no
H251 C25 H253 109.5 no
H252 C25 H253 109.5 no
C23 C25 H254 109.5 no
C23 C25 H255 109.5 no
C23 C25 H256 109.5 no
C231 C25 H257 109.5 no
C231 C25 H258 109.5 no
C231 C25 H259 109.5 no
H254 C25 H255 109.5 no
H254 C25 H256 109.5 no
H255 C25 H256 109.5 no
H257 C25 H258 109.5 no
H257 C25 H259 109.5 no
H258 C25 H259 109.5 no
O26 C27 O28 123.0(2) yes
O26 C27 C29 112.24(19) yes
O28 C27 C29 124.7(2) yes
C27 C29 H291 109.5 no
C27 C29 H292 109.5 no
H291 C29 H292 109.5 no
C27 C29 H293 109.5 no
H291 C29 H293 109.5 no
H292 C29 H293 109.5 no
C27 C29 H294 109.5 no
C27 C29 H295 109.5 no
H294 C29 H295 109.5 no
C27 C29 H296 109.5 no
H294 C29 H296 109.5 no
H295 C29 H296 109.5 no
C25 C231 O241 126.5(10) yes
O22 C231 O241 122.7(10) yes

loop_
_geom_bond_atom_site_label_1
_geom_bond_atom_site_label_2
_geom_bond_distance
_geom_bond_publ_flag
O11 C10 1.381(2) yes
O11 C12 1.432(3) yes
O13 C12 1.435(3) yes
O13 C14 1.363(2) yes
O18 C2 1.468(2) yes
O18 C19 1.349(2) yes
O20 C19 1.201(3) yes
O22 C3 1.447(2) yes
O22 C23 1.351(5) yes
O22 C231 1.324(12) yes
O24 C23 1.182(6) yes
O24 C231 1.296(16) yes
O26 C4 1.443(2) yes
O26 C27 1.365(2) yes
O28 C27 1.202(3) yes
O30 C7 1.230(2) yes
O241 C231 1.190(13) yes
N6 C5 1.456(2) yes
N6 C7 1.347(3) yes
N6 H61 0.79(3) no
C1 C2 1.502(2) yes
C1 C17 1.338(3) yes
C1 H11 1.000 no
C2 C3 1.521(3) yes
C2 H21 1.000 no
C3 C4 1.512(2) yes
C3 H31 1.000 no
C4 C5 1.524(2) yes
C4 H41 1.000 no
C5 C17 1.513(3) yes
C5 H51 1.000 no
C7 C8 1.490(3) yes
C8 C9 1.403(3) yes
C8 C16 1.404(3) yes
C9 C10 1.361(3) yes
C9 H91 1.000 no
C10 C14 1.391(3) yes
C12 H121 1.000 no
C12 H122 1.000 no
C14 C15 1.375(3) yes
C15 C16 1.410(3) yes
C15 H151 1.000 no
C16 C17 1.486(2) yes
C19 C21 1.488(3) yes
C21 H211 1.000 no
C21 H212 1.000 no
C21 H213 1.000 no
C21 H214 1.000 no
C21 H215 1.000 no
C21 H216 1.000 no
C23 C25 1.480(5) yes
C25 C231 1.516(12) yes
C25 H251 1.000 no
C25 H252 1.000 no
C25 H253 1.000 no
C25 H254 1.000 no
C25 H255 1.000 no
C25 H256 1.000 no
C25 H257 1.000 no
C25 H258 1.000 no
C25 H259 1.000 no
C27 C29 1.491(3) yes
C29 H291 1.000 no
C29 H292 1.000 no
C29 H293 1.000 no
C29 H294 1.000 no
C29 H295 1.000 no
C29 H296 1.000 no

loop_
_geom_contact_atom_site_label_1
_geom_contact_atom_site_label_2
_geom_contact_distance
_geom_contact_site_symmetry_2
_geom_contact_publ_flag
O11 C231 3.29(2) 2_566 no
O11 C25 3.345(3) 2_566 no
O11 O22 3.436(2) 2_566 no
O11 C23 3.596(8) 2_566 no
O13 C25 3.259(3) 2_466 no
O13 O26 3.330(2) 2_466 no
O13 O22 3.415(2) 2_466 no
O13 C23 3.431(7) 2_466 no
O13 C5 3.550(2) 2_466 no
O18 C25 3.452(2) 1_565 no
O20 N6 2.924(2) 1_455 no
O20 C27 3.077(3) 1_455 no
O20 O26 3.083(2) 1_455 no
O20 C12 3.411(3) 2_476 no
O20 C29 3.462(3) 1_455 no
O20 O28 3.498(2) 1_455 no
O20 C4 3.573(2) 1_455 no
O22 C9 3.292(2) 2_466 no
O24 C21 3.396(5) 3_645 no
O26 C12 3.491(3) 2_566 no
O28 C29 3.336(3) 3_755 no
O28 C21 3.463(3) 3_645 no
O30 C15 3.382(2) 1_655 no
O30 C12 3.498(3) 2_576 no
O30 C16 3.555(2) 2_566 no
O241 C21 3.26(1) 3_645 no
O241 C21 3.29(2) 1_545 no
N6 C15 3.506(2) 2_566 no
C1 C25 3.420(2) 1_565 no
C7 C15 3.546(2) 2_566 no
C12 C25 3.546(3) 2_466 no
C17 C25 3.453(2) 1_565 no

loop_
_geom_hbond_atom_site_label_D
_geom_hbond_atom_site_label_H
_geom_hbond_atom_site_label_A
_geom_hbond_distance_DH
_geom_hbond_distance_HA
_geom_hbond_distance_DA
_geom_hbond_angle_DHA
_geom_hbond_site_symmetry_A
_geom_hbond_publ_flag
N6 H61 O20 0.79(3) 2.25(3) 2.924(2) 143(2) 1_655 yes
N6 H61 O26 0.79(3) 2.50(3) 2.795(2) 103(2) . yes

loop_
_geom_torsion_atom_site_label_1
_geom_torsion_atom_site_label_2
_geom_torsion_atom_site_label_3
_geom_torsion_atom_site_label_4
_geom_torsion
_geom_torsion_publ_flag
O11 C10 C9 C8 177.6(2) no
O11 C10 C14 O13 1.4(3) no
O11 C10 C14 C15 -176.1(2) no
O11 C12 O13 C14 -11.9(2) no
O13 C12 O11 C10 12.7(2) no
O13 C14 C10 C9 -178.7(2) no
O13 C14 C15 C16 -178.8(2) no
O18 C2 C1 C17 -105.6(2) no
O18 C2 C3 O22 -159.9(1) no
O18 C2 C3 C4 81.4(2) no
O20 C19 O18 C2 -1.9(3) no
O22 C3 C2 C1 81.7(2) no
O22 C3 C4 O26 63.1(2) no
O22 C3 C4 C5 -56.3(2) no
O24 C23 O22 C3 -0(1) no
O24 C231 O22 C3 34(2) no
O26 C4 C3 C2 -179.3(1) no
O26 C4 C5 N6 60.2(2) no
O26 C4 C5 C17 -176.9(1) no
O28 C27 O26 C4 -1.8(3) no
O30 C7 N6 C5 167.5(2) no
O30 C7 C8 C9 -5.5(3) no
O30 C7 C8 C16 169.0(2) no
O241 C231 O22 C3 -11(3) no
N6 C5 C4 C3 -178.4(1) no
N6 C5 C17 C1 148.5(2) no
N6 C5 C17 C16 -33.4(2) no
N6 C7 C8 C9 179.3(2) no
N6 C7 C8 C16 -6.2(2) no
C1 C2 O18 C19 -79.8(2) no
C1 C2 C3 C4 -37.0(2) no
C1 C17 C5 C4 27.7(2) no
C1 C17 C16 C8 -167.7(2) no
C1 C17 C16 C15 10.1(3) no
C2 O18 C19 C21 178.4(2) no
C2 C1 C17 C5 -4.8(3) no
C2 C1 C17 C16 177.3(2) no
C2 C3 O22 C23 136.8(4) no
C2 C3 O22 C231 119.7(8) no
C2 C3 C4 C5 61.3(2) no
C3 O22 C23 C25 -179.7(3) no
C3 O22 C231 C25 168.0(6) no
C3 C2 O18 C19 158.5(1) no
C3 C2 C1 C17 9.3(2) no
C3 C4 O26 C27 82.3(2) no
C3 C4 C5 C17 -55.6(2) no
C4 O26 C27 C29 179.3(2) no
C4 C3 O22 C23 -103.6(4) no
C4 C3 O22 C231 -120.7(8) no
C4 C5 N6 C7 158.5(2) no
C4 C5 C17 C16 -154.3(1) no
C5 N6 C7 C8 -17.3(2) no
C5 C4 O26 C27 -156.7(2) no
C5 C17 C16 C8 14.3(2) no
C5 C17 C16 C15 -167.9(2) no
C7 N6 C5 C17 37.0(2) no
C7 C8 C9 C10 173.5(2) no
C7 C8 C16 C15 -171.3(2) no
C7 C8 C16 C17 6.5(2) no
C8 C9 C10 C14 -2.3(3) no
C8 C16 C15 C14 -1.4(3) no
C9 C8 C16 C15 2.8(3) no
C9 C8 C16 C17 -179.3(2) no
C9 C10 O11 C12 171.4(2) no
C9 C10 C14 C15 3.8(4) no
C10 C9 C8 C16 -1.0(3) no
C10 C14 O13 C12 6.6(2) no
C10 C14 C15 C16 -1.8(3) no
C12 O11 C10 C14 -8.8(2) no
C12 O13 C14 C15 -176.1(2) no
C14 C15 C16 C17 -179.2(2) no
